data_1570618
loop_
_publ_author_name
'Ren, Zhen'
'Sun, Jun-Jun'
'Xu, Long'
'Luo, Peng'
'Ma, Zi-Wei'
'Li, Si'
'Si, Yu-Bing'
'Dong, Xi-Yan'
'Pan, Fangfang'

_publ_section_title
;
 X-ray-triggered through-space charge transfer and photochromism in silver
 nanoclusters.
;
_journal_issue 5
_journal_name_full Nanoscale
_journal_page_first 2662
_journal_page_last 2671
_journal_paper_doi 10.1039/d3nr05409h
_journal_volume 16
_journal_year 2024
_chemical_formula_moiety 'C72 H108 Ag14, Br'
_chemical_formula_sum 'C72 H109 Ag14 Br O'
_chemical_formula_weight 2580.68
_space_group_crystal_system trigonal
_space_group_IT_number 148
_space_group_name_Hall '-R 3'
_space_group_name_H-M_alt 'R -3 :H'
_atom_sites_solution_hydrogens mixed
_audit_block_doi 10.5517/ccdc.csd.cc2hnp0w
_audit_creation_date 2023-12-11
_audit_creation_method
;
Olex2 1.5
(compiled 2023.08.24 svn.re1ec1418 for OlexSys, GUI svn.r6817)
;
_audit_update_record
;
2023-12-12 deposited with the CCDC.	2023-12-28 downloaded from the CCDC.
;
_cell_angle_alpha 90
_cell_angle_beta 90
_cell_angle_gamma 120
_cell_formula_units_Z 3
_cell_length_a 21.9600(6)
_cell_length_b 21.9600(6)
_cell_length_c 15.4656(7)
_cell_measurement_reflns_used 8110
_cell_measurement_temperature 100.00
_cell_measurement_theta_max 56.38
_cell_measurement_theta_min 4.75
_cell_volume 6459.0(4)
_computing_cell_refinement 'SAINT V8.40B (?, 2016)'
_computing_data_reduction 'SAINT V8.40B (?, 2016)'
_computing_molecular_graphics 'Olex2 1.5 (Dolomanov et al., 2009)'
_computing_publication_material 'Olex2 1.5 (Dolomanov et al., 2009)'
_computing_structure_refinement 'SHELXL 2018/3 (Sheldrick, 2015)'
_computing_structure_solution 'SHELXT 2018/2 (Sheldrick, 2018)'
_diffrn_ambient_temperature 100.00
_diffrn_measured_fraction_theta_full 0.997
_diffrn_measured_fraction_theta_max 0.945
_diffrn_measurement_device_type 'Bruker APEX-II CCD'
_diffrn_measurement_method '\f and \w scans'
_diffrn_radiation_type GaK\a
_diffrn_radiation_wavelength 1.34139
_diffrn_reflns_av_R_equivalents 0.0559
_diffrn_reflns_av_unetI/netI 0.0448
_diffrn_reflns_Laue_measured_fraction_full 0.997
_diffrn_reflns_Laue_measured_fraction_max 0.945
_diffrn_reflns_limit_h_max 25
_diffrn_reflns_limit_h_min -23
_diffrn_reflns_limit_k_max 27
_diffrn_reflns_limit_k_min -27
_diffrn_reflns_limit_l_max 18
_diffrn_reflns_limit_l_min -19
_diffrn_reflns_number 16450
_diffrn_reflns_point_group_measured_fraction_full 0.997
_diffrn_reflns_point_group_measured_fraction_max 0.945
_diffrn_reflns_theta_full 53.594
_diffrn_reflns_theta_max 58.021
_diffrn_reflns_theta_min 4.749
_diffrn_source_current 3.57
_diffrn_source_power 0.24972149999999999
_diffrn_source_voltage 69.95
_exptl_absorpt_coefficient_mu 17.533
_exptl_absorpt_correction_T_max 0.7514
_exptl_absorpt_correction_T_min 0.2802
_exptl_absorpt_correction_type multi-scan
_exptl_absorpt_process_details
;
SADABS-2016/2 (Bruker,2016/2) was used for absorption correction.
wR2(int) was 0.1493 before and 0.0730 after correction.
The Ratio of minimum to maximum transmission is 0.3729.
The \l/2 correction factor is Not present.
;
_exptl_crystal_colour colorless
_exptl_crystal_density_diffrn 1.990
_exptl_crystal_description block
_exptl_crystal_F_000 3726
_exptl_crystal_size_max 0.22
_exptl_crystal_size_mid 0.18
_exptl_crystal_size_min 0.18
_refine_diff_density_max 0.997
_refine_diff_density_min -0.987
_refine_diff_density_rms 0.162
_refine_ls_extinction_coef 0.000081(15)
_refine_ls_extinction_expression Fc^*^=kFc[1+0.001xFc^2^\l^3^/sin(2\q)]^-1/4^
_refine_ls_extinction_method 'SHELXL-2018/3 (Sheldrick 2018)'
_refine_ls_goodness_of_fit_ref 1.075
_refine_ls_hydrogen_treatment constr
_refine_ls_matrix_type full
_refine_ls_number_parameters 166
_refine_ls_number_reflns 2878
_refine_ls_number_restraints 87
_refine_ls_restrained_S_all Infinity
_refine_ls_R_factor_all 0.0674
_refine_ls_R_factor_gt 0.0496
_refine_ls_shift/su_max 0.005
_refine_ls_shift/su_mean 0.000
_refine_ls_structure_factor_coef Fsqd
_refine_ls_weighting_details 'w=1/[\s^2^(Fo^2^)+(0.0809P)^2^+64.9115P] where P=(Fo^2^+2Fc^2^)/3'
_refine_ls_weighting_scheme calc
_refine_ls_wR_factor_gt 0.1435
_refine_ls_wR_factor_ref 0.1528
_reflns_Friedel_coverage 0.000
_reflns_number_gt 2291
_reflns_number_total 2878
_reflns_threshold_expression 'I > 2\s(I)'
_cod_data_source_file d3nr05409h2.cif
_cod_data_source_block ag14br_100k
_cod_depositor_comments 'Adding full bibliography for 1570610--1570618.cif.'
_cod_original_cell_volume 6458.9(5)
_cod_original_sg_symbol_H-M 'R -3'
_cod_database_code 1570618
_shelx_shelxl_version_number 2018/3
_shelx_space_group_comment
;
The symmetry employed for this shelxl refinement is uniquely defined
by the following loop, which should always be used as a source of
symmetry information in preference to the above space-group names.
They are only intended as comments.
;
_olex2_refinement_description
;
1. Fixed Uiso
 At 1.5 times of:
  All C(H,H,H) groups
2. Restrained distances
 C009-C007
 1.54 with sigma of 0.01
 C007-C005
 1.2 with sigma of 0.01
 C008-C006
 1.2 with sigma of 0.01
 C3-C009
 1.54 with sigma of 0.01
 C1-C009
 1.54 with sigma of 0.01
 C00A-C008
 1.54 with sigma of 0
 C6-C00A \\sim C7-C00A \\sim C8-C00A \\sim C10-C00A \\sim C5-C00A \\sim C4-C00A
 with sigma of 0.01
3. Uiso/Uaniso restraints and constraints
Uanis(C8) \\sim Ueq, Uanis(C7) \\sim Ueq, Uanis(C4) \\sim Ueq, Uanis(C5) \\sim
Ueq, Uanis(C10) \\sim Ueq, Uanis(C00A) \\sim Ueq, Uanis(C3) \\sim Ueq,
Uanis(C2) \\sim Ueq, Uanis(C009) \\sim Ueq, Uanis(C1) \\sim Ueq, Uanis(C6)
\\sim Ueq: with sigma of 0.021 and sigma for terminal atoms of 0.02
4. Others
 Fixed Sof: C5(0.5) H5A(0.5) H5B(0.5) H5C(0.5) C8(0.5) H8A(0.5) H8B(0.5)
 H8C(0.5) C4(0.5) H4A(0.5) H4B(0.5) H4C(0.5) C7(0.5) H7A(0.5) H7B(0.5) H7C(0.5)
 C10(0.5) H10A(0.5) H10B(0.5) H10C(0.5) C6(0.5) H6A(0.5) H6B(0.5) H6C(0.5)
5.a Riding coordinates:
 C2(H2A,H2B,H2C), C8(H8A,H8B,H8C), C6(H6A,H6B,H6C)
5.b Idealised Me refined as rotating group:
 C1(H1A,H1B,H1C), C3(H3A,H3B,H3C), C5(H5A,H5B,H5C), C4(H4A,H4B,H4C), C7(H7A,
 H7B,H7C), C10(H10A,H10B,H10C)
;
_olex2_submission_special_instructions 'No special instructions were received'

loop_
_space_group_symop_operation_xyz
'x, y, z'
'-y, x-y, z'
'-x+y, -x, z'
'x+2/3, y+1/3, z+1/3'
'-y+2/3, x-y+1/3, z+1/3'
'-x+y+2/3, -x+1/3, z+1/3'
'x+1/3, y+2/3, z+2/3'
'-y+1/3, x-y+2/3, z+2/3'
'-x+y+1/3, -x+2/3, z+2/3'
'-x, -y, -z'
'y, -x+y, -z'
'x-y, x, -z'
'-x+2/3, -y+1/3, -z+1/3'
'y+2/3, -x+y+1/3, -z+1/3'
'x-y+2/3, x+1/3, -z+1/3'
'-x+1/3, -y+2/3, -z+2/3'
'y+1/3, -x+y+2/3, -z+2/3'
'x-y+1/3, x+2/3, -z+2/3'

loop_
_atom_site_label
_atom_site_type_symbol
_atom_site_fract_x
_atom_site_fract_y
_atom_site_fract_z
_atom_site_U_iso_or_equiv
_atom_site_adp_type
_atom_site_occupancy
_atom_site_site_symmetry_order
_atom_site_calc_flag
_atom_site_refinement_flags_posn
_atom_site_refinement_flags_adp
_atom_site_refinement_flags_occupancy
_atom_site_disorder_assembly
_atom_site_disorder_group
Ag01 Ag 0.666667 0.333333 0.53528(6) 0.0484(3) Uani 1 3 d S T P . .
Ag02 Ag 0.56554(3) 0.19619(3) 0.45459(4) 0.0498(2) Uani 1 1 d . . . . .
Ag03 Ag 0.51525(3) 0.29504(3) 0.40167(4) 0.0531(2) Uani 1 1 d . . . . .
Br04 Br 0.666667 0.333333 0.333333 0.0428(4) Uani 1 6 d S T P . .
C005 C 0.4775(4) 0.1747(5) 0.3810(5) 0.063(2) Uani 1 1 d D . . . .
C006 C 0.6472(4) 0.2152(4) 0.5340(5) 0.062(2) Uani 1 1 d D . . . .
C007 C 0.4194(4) 0.1535(5) 0.3512(7) 0.080(3) Uani 1 1 d D . . . .
C008 C 0.68808(2) 0.22022(2) 0.58922(2) 0.070(2) Uani 1 1 d D . . . .
C009 C 0.3443(5) 0.1198(9) 0.3212(10) 0.147(6) Uani 1 1 d D U . . .
C00A C 0.73262(2) 0.21600(2) 0.66339(2) 0.114(4) Uani 1 1 d D U . . .
C1 C 0.3353(10) 0.1761(10) 0.2737(13) 0.194(9) Uani 1 1 d D U . . .
H1A H 0.344413 0.214254 0.313883 0.291 Uiso 1 1 calc R U . . .
H1B H 0.287233 0.155190 0.251504 0.291 Uiso 1 1 calc R U . . .
H1C H 0.368674 0.194834 0.225506 0.291 Uiso 1 1 calc R U . . .
C2 C 0.3325(10) 0.0624(11) 0.2563(13) 0.194(8) Uani 1 1 d . U . . .
H2A H 0.373501 0.079586 0.218194 0.291 Uiso 1 1 d R U . . .
H2B H 0.291021 0.052536 0.221934 0.291 Uiso 1 1 d R U . . .
H2C H 0.324421 0.019316 0.285184 0.291 Uiso 1 1 d R U . . .
C3 C 0.2998(8) 0.0861(12) 0.4019(11) 0.205(9) Uani 1 1 d D U . . .
H3A H 0.308749 0.049356 0.423481 0.307 Uiso 1 1 calc R U . . .
H3B H 0.249898 0.065404 0.387411 0.307 Uiso 1 1 calc R U . . .
H3C H 0.312297 0.122087 0.446660 0.307 Uiso 1 1 calc R U . . .
C5 C 0.6893(16) 0.1599(16) 0.7309(18) 0.135(11) Uani 0.5 1 d D U P A 1
H5A H 0.650511 0.166306 0.750805 0.202 Uiso 0.5 1 calc R U P A 1
H5B H 0.719360 0.164254 0.780080 0.202 Uiso 0.5 1 calc R U P A 1
H5C H 0.670248 0.113095 0.705024 0.202 Uiso 0.5 1 calc R U P A 1
C8 C 0.8037(9) 0.2343(19) 0.6230(16) 0.116(9) Uani 0.5 1 d D U P A 1
H8A H 0.798691 0.192796 0.592815 0.174 Uiso 0.5 1 d R U P A 1
H8B H 0.838141 0.247216 0.669835 0.174 Uiso 0.5 1 d R U P A 1
H8C H 0.819821 0.273535 0.582255 0.174 Uiso 0.5 1 d R U P A 1
C4 C 0.6901(19) 0.215(2) 0.7430(16) 0.167(14) Uani 0.5 1 d D U P A 2
H4A H 0.688148 0.258645 0.744906 0.251 Uiso 0.5 1 calc R U P A 2
H4B H 0.712814 0.211144 0.795594 0.251 Uiso 0.5 1 calc R U P A 2
H4C H 0.642270 0.174747 0.739204 0.251 Uiso 0.5 1 calc R U P A 2
C7 C 0.8072(10) 0.2780(16) 0.649(3) 0.156(14) Uani 0.5 1 d D U P A 2
H7A H 0.805217 0.321263 0.641654 0.234 Uiso 0.5 1 calc R U P A 2
H7B H 0.827598 0.269404 0.597666 0.234 Uiso 0.5 1 calc R U P A 2
H7C H 0.836293 0.282848 0.699776 0.234 Uiso 0.5 1 calc R U P A 2
C10 C 0.7172(18) 0.1396(8) 0.663(2) 0.149(12) Uani 0.5 1 d D U P A 2
H10A H 0.667490 0.108020 0.648929 0.223 Uiso 0.5 1 calc R U P A 2
H10B H 0.727720 0.127610 0.719629 0.223 Uiso 0.5 1 calc R U P A 2
H10C H 0.746562 0.134411 0.618848 0.223 Uiso 0.5 1 calc R U P A 2
C6 C 0.752(2) 0.2797(14) 0.7219(19) 0.150(11) Uani 0.5 1 d D U P A 1
H6A H 0.714351 0.291371 0.721277 0.224 Uiso 0.5 1 d R U P A 1
H6B H 0.796411 0.321121 0.704887 0.224 Uiso 0.5 1 d R U P A 1
H6C H 0.756631 0.265171 0.780317 0.224 Uiso 0.5 1 d R U P A 1

loop_
_atom_site_aniso_label
_atom_site_aniso_U_11
_atom_site_aniso_U_22
_atom_site_aniso_U_33
_atom_site_aniso_U_23
_atom_site_aniso_U_13
_atom_site_aniso_U_12
Ag01 0.0493(4) 0.0493(4) 0.0466(5) 0.000 0.000 0.02463(18)
Ag02 0.0467(4) 0.0473(4) 0.0497(4) 0.0043(2) -0.0027(2) 0.0193(3)
Ag03 0.0507(4) 0.0561(4) 0.0497(4) 0.0001(2) 0.0011(2) 0.0247(3)
Br04 0.0422(6) 0.0422(6) 0.0441(9) 0.000 0.000 0.0211(3)
C005 0.044(4) 0.062(5) 0.068(5) 0.006(4) 0.004(4) 0.016(4)
C006 0.063(5) 0.062(5) 0.060(5) 0.007(4) 0.001(4) 0.031(4)
C007 0.040(5) 0.071(6) 0.108(8) 0.004(6) -0.001(5) 0.012(4)
C008 0.075(6) 0.073(6) 0.056(5) 0.013(4) -0.007(4) 0.033(5)
C009 0.080(8) 0.175(13) 0.143(11) -0.015(11) -0.017(8) 0.032(9)
C00A 0.103(8) 0.125(9) 0.103(8) 0.041(7) -0.017(7) 0.050(7)
C1 0.145(13) 0.229(17) 0.224(16) 0.023(14) -0.042(12) 0.105(12)
C2 0.142(13) 0.200(15) 0.194(15) -0.068(13) -0.056(11) 0.051(11)
C3 0.092(10) 0.253(17) 0.177(14) 0.010(13) 0.020(10) 0.017(10)
C5 0.142(18) 0.124(17) 0.119(17) 0.025(14) -0.016(14) 0.052(14)
C8 0.096(14) 0.148(17) 0.121(16) 0.006(13) -0.040(12) 0.073(13)
C4 0.18(2) 0.17(2) 0.121(19) 0.021(16) -0.010(16) 0.063(16)
C7 0.130(19) 0.16(2) 0.18(2) -0.005(17) -0.033(15) 0.074(16)
C10 0.147(18) 0.131(17) 0.175(19) 0.058(14) -0.041(14) 0.075(14)
C6 0.149(18) 0.164(19) 0.106(15) -0.025(14) -0.049(14) 0.056(14)

loop_
_atom_type_symbol
_atom_type_description
_atom_type_scat_dispersion_real
_atom_type_scat_dispersion_imag
_atom_type_scat_source
C C 0.0137 0.0067 'International Tables Vol C Tables 4.2.6.8 and 6.1.1.4'
H H 0.0000 0.0000 'International Tables Vol C Tables 4.2.6.8 and 6.1.1.4'
Br Br -0.9338 1.0006 'International Tables Vol C Tables 4.2.6.8 and 6.1.1.4'
Ag Ag 0.0782 3.3823 'International Tables Vol C Tables 4.2.6.8 and 6.1.1.4'
O O 0.0412 0.0250 'International Tables Vol C Tables 4.2.6.8 and 6.1.1.4'

loop_
_geom_angle_atom_site_label_1
_geom_angle_atom_site_label_2
_geom_angle_atom_site_label_3
_geom_angle
_geom_angle_site_symmetry_1
_geom_angle_site_symmetry_3
_geom_angle_publ_flag
Ag02 Ag01 Ag02 103.69(2) . 3_665 ?
Ag02 Ag01 Ag02 103.69(2) 2_655 . ?
Ag02 Ag01 Ag02 103.69(2) 2_655 3_665 ?
C006 Ag01 Ag02 42.83(16) . . ?
C006 Ag01 Ag02 146.02(16) . 3_665 ?
C006 Ag01 Ag02 42.83(16) 2_655 2_655 ?
C006 Ag01 Ag02 83.9(2) 2_655 3_665 ?
C006 Ag01 Ag02 146.01(16) 3_665 2_655 ?
C006 Ag01 Ag02 83.9(2) . 2_655 ?
C006 Ag01 Ag02 146.01(16) 2_655 . ?
C006 Ag01 Ag02 83.9(2) 3_665 . ?
C006 Ag01 Ag02 42.83(16) 3_665 3_665 ?
C006 Ag01 C006 119.992(7) . 2_655 ?
C006 Ag01 C006 119.994(8) . 3_665 ?
C006 Ag01 C006 119.993(6) 2_655 3_665 ?
Ag01 Ag02 Ag03 74.973(18) . . ?
Ag03 Ag02 Ag01 75.704(18) 2_655 . ?
Ag03 Ag02 Ag01 120.42(3) 18_545 . ?
Ag03 Ag02 Ag03 121.30(3) 2_655 . ?
Ag03 Ag02 Ag03 76.857(19) 18_545 2_655 ?
Ag03 Ag02 Ag03 76.101(18) 18_545 . ?
C005 Ag02 Ag01 126.6(3) . . ?
C005 Ag02 Ag03 53.8(2) . 18_545 ?
C005 Ag02 Ag03 51.6(2) . . ?
C005 Ag02 Ag03 130.6(2) . 2_655 ?
C006 Ag02 Ag01 53.5(2) . . ?
C006 Ag02 Ag03 53.3(2) . 2_655 ?
C006 Ag02 Ag03 130.1(2) . 18_545 ?
C006 Ag02 Ag03 128.4(2) . . ?
C006 Ag02 C005 176.0(3) . . ?
Ag02 Ag03 Ag02 103.27(2) 17 3_665 ?
Ag02 Ag03 Ag02 102.08(2) 17 . ?
Ag02 Ag03 Ag02 103.84(3) 3_665 . ?
C005 Ag03 Ag02 145.38(18) 17 . ?
C005 Ag03 Ag02 43.75(18) . . ?
C005 Ag03 Ag02 146.82(18) . 3_665 ?
C005 Ag03 Ag02 81.9(2) . 17 ?
C005 Ag03 Ag02 81.2(2) 17 3_665 ?
C005 Ag03 Ag02 44.41(18) 17 17 ?
C005 Ag03 C005 120.42(14) . 17 ?
C005 Ag03 C006 121.1(3) . 3_665 ?
C006 Ag03 Ag02 145.79(17) 3_665 17 ?
C006 Ag03 Ag02 83.9(2) 3_665 . ?
C006 Ag03 Ag02 43.31(16) 3_665 3_665 ?
C006 Ag03 C005 118.3(3) 3_665 17 ?
Ag02 C005 Ag03 81.8(3) . 18_545 ?
Ag02 C005 Ag03 84.6(3) . . ?
Ag03 C005 Ag03 100.6(3) . 18_545 ?
C007 C005 Ag02 167.4(8) . . ?
C007 C005 Ag03 101.3(7) . . ?
C007 C005 Ag03 107.7(7) . 18_545 ?
Ag02 C006 Ag01 83.7(3) . . ?
Ag02 C006 Ag03 83.4(3) . 2_655 ?
Ag03 C006 Ag01 98.9(3) 2_655 . ?
C008 C006 Ag01 100.0(5) . . ?
C008 C006 Ag02 170.5(6) . . ?
C008 C006 Ag03 104.5(5) . 2_655 ?
C005 C007 C009 173.3(12) . . ?
C006 C008 C00A 172.0(4) . . ?
C007 C009 C1 107.6(11) . . ?
C007 C009 C2 107.5(13) . . ?
C007 C009 C3 105.3(11) . . ?
C2 C009 C1 108.2(14) . . ?
C2 C009 C3 109.5(15) . . ?
C3 C009 C1 118.2(17) . . ?
C5 C00A C008 113.5(13) . . ?
C5 C00A C8 129.0(18) . . ?
C5 C00A C6 96(2) . . ?
C8 C00A C008 105.9(9) . . ?
C8 C00A C6 102.6(19) . . ?
C4 C00A C008 101.4(15) . . ?
C7 C00A C008 105.6(15) . . ?
C7 C00A C4 120(2) . . ?
C7 C00A C10 122(2) . . ?
C10 C00A C008 105.1(10) . . ?
C10 C00A C4 101(2) . . ?
C6 C00A C008 106.2(12) . . ?
C009 C1 H1A 109.5 . . ?
C009 C1 H1B 109.5 . . ?
C009 C1 H1C 109.5 . . ?
H1A C1 H1B 109.5 . . ?
H1A C1 H1C 109.5 . . ?
H1B C1 H1C 109.5 . . ?
C009 C2 H2A 109.5 . . ?
C009 C2 H2B 107.2 . . ?
C009 C2 H2C 111.7 . . ?
H2A C2 H2B 109.5 . . ?
H2A C2 H2C 109.4 . . ?
H2B C2 H2C 109.5 . . ?
C009 C3 H3A 109.5 . . ?
C009 C3 H3B 109.5 . . ?
C009 C3 H3C 109.5 . . ?
H3A C3 H3B 109.5 . . ?
H3A C3 H3C 109.5 . . ?
H3B C3 H3C 109.5 . . ?
C00A C5 H5A 109.5 . . ?
C00A C5 H5B 109.5 . . ?
C00A C5 H5C 109.5 . . ?
H5A C5 H5B 109.5 . . ?
H5A C5 H5C 109.5 . . ?
H5B C5 H5C 109.5 . . ?
C00A C8 H8A 108.9 . . ?
C00A C8 H8B 108.1 . . ?
C00A C8 H8C 111.3 . . ?
H8A C8 H8B 109.5 . . ?
H8A C8 H8C 109.5 . . ?
H8B C8 H8C 109.5 . . ?
C00A C4 H4A 109.5 . . ?
C00A C4 H4B 109.5 . . ?
C00A C4 H4C 109.5 . . ?
H4A C4 H4B 109.5 . . ?
H4A C4 H4C 109.5 . . ?
H4B C4 H4C 109.5 . . ?
C00A C7 H7A 109.5 . . ?
C00A C7 H7B 109.5 . . ?
C00A C7 H7C 109.5 . . ?
H7A C7 H7B 109.5 . . ?
H7A C7 H7C 109.5 . . ?
H7B C7 H7C 109.5 . . ?
C00A C10 H10A 109.5 . . ?
C00A C10 H10B 109.5 . . ?
C00A C10 H10C 109.5 . . ?
H10A C10 H10B 109.5 . . ?
H10A C10 H10C 109.5 . . ?
H10B C10 H10C 109.5 . . ?
C00A C6 H6A 110.2 . . ?
C00A C6 H6B 112.4 . . ?
C00A C6 H6C 105.8 . . ?
H6A C6 H6B 109.4 . . ?
H6A C6 H6C 109.4 . . ?
H6B C6 H6C 109.5 . . ?

loop_
_geom_bond_atom_site_label_1
_geom_bond_atom_site_label_2
_geom_bond_distance
_geom_bond_site_symmetry_2
_geom_bond_publ_flag
Ag01 Ag02 2.9784(7) 2_655 ?
Ag01 Ag02 2.9784(7) . ?
Ag01 Ag02 2.9784(7) 3_665 ?
Ag01 C006 2.409(9) . ?
Ag01 C006 2.409(9) 2_655 ?
Ag01 C006 2.409(9) 3_665 ?
Ag02 Ag03 2.9467(8) 18_545 ?
Ag02 Ag03 2.9999(8) . ?
Ag02 Ag03 2.9506(8) 2_655 ?
Ag02 C005 2.083(7) . ?
Ag02 C006 2.037(7) . ?
Ag03 C005 2.402(8) 17 ?
Ag03 C005 2.362(9) . ?
Ag03 C006 2.380(9) 3_665 ?
C005 C007 1.209(8) . ?
C006 C008 1.203(7) . ?
C007 C009 1.505(9) . ?
C008 C00A 1.54000(4) . ?
C009 C1 1.533(9) . ?
C009 C2 1.53(2) . ?
C009 C3 1.529(9) . ?
C00A C5 1.530(12) . ?
C00A C8 1.537(12) . ?
C00A C4 1.539(12) . ?
C00A C7 1.533(12) . ?
C00A C10 1.537(12) . ?
C00A C6 1.537(12) . ?
C1 H1A 0.9800 . ?
C1 H1B 0.9800 . ?
C1 H1C 0.9800 . ?
C2 H2A 0.9799 . ?
C2 H2B 0.9799 . ?
C2 H2C 0.9802 . ?
C3 H3A 0.9800 . ?
C3 H3B 0.9800 . ?
C3 H3C 0.9800 . ?
C5 H5A 0.9800 . ?
C5 H5B 0.9800 . ?
C5 H5C 0.9800 . ?
C8 H8A 0.9799 . ?
C8 H8B 0.9803 . ?
C8 H8C 0.9804 . ?
C4 H4A 0.9800 . ?
C4 H4B 0.9800 . ?
C4 H4C 0.9800 . ?
C7 H7A 0.9800 . ?
C7 H7B 0.9800 . ?
C7 H7C 0.9800 . ?
C10 H10A 0.9800 . ?
C10 H10B 0.9800 . ?
C10 H10C 0.9800 . ?
C6 H6A 0.9806 . ?
C6 H6B 0.9798 . ?
C6 H6C 0.9797 . ?
